data_9011420
loop_
_publ_author_name
'Allmann, R.'
'Lohse, H. N.'
'Hellner, E.'

_publ_section_title
;
 Die kristallstruktur des koenenits, eine doppelschichtstruktur mit zwei
 inkommensurablen teilgittern
 Note: one of two substructures in koenenite
;
_journal_name_full 'Zeitschrift fur Kristallographie'
_journal_page_first 7
_journal_page_last 22
_journal_volume 126
_journal_year 1968
_chemical_formula_sum 'Al0.364 H2 Mg0.636 O2'
_chemical_name_mineral Koenenite
_space_group_IT_number 164
_symmetry_space_group_name_Hall '-P 3 2"'
_symmetry_space_group_name_H-M 'P -3 m 1'
_cell_angle_alpha 90
_cell_angle_beta 90
_cell_angle_gamma 120
_cell_length_a 3.052
_cell_length_b 3.052
_cell_length_c 10.880
_cell_formula_units_Z 1
_cell_volume 87.766
_database_code_amcsd 0010654
_exptl_crystal_density_diffrn 1.122
_cod_original_formula_sum '(Mg.636 Al.364) (O2 H2)'
_cod_database_code 9011420

loop_
_space_group_symop_operation_xyz
x,y,z
-y,-x,z
y,-x+y,-z
-x,-x+y,-z
-x+y,-x,z
-x+y,y,z
-x,-y,-z
y,x,-z
-y,x-y,z
x,x-y,z
x-y,x,-z
x-y,-y,-z

loop_
_atom_site_label
_atom_site_fract_x
_atom_site_fract_y
_atom_site_fract_z
_atom_site_occupancy
_atom_site_U_iso_or_equiv
Mg 0.00000 0.00000 0.50000 0.63640 0.01267
Al 0.00000 0.00000 0.50000 0.36360 0.01267
O-H 0.66667 0.33333 0.40860 1.00000 0.02280

loop_
_cod_related_entry_id
_cod_related_entry_database
_cod_related_entry_code
1 AMCSD 0010654
